data_4519284
loop_
_publ_author_name
'Mills, L. Reginald'
'Gygi, David'
'Ludwig, Jacob R.'
'Simmons, Eric M.'
'Wisniewski, Steven R.'
'Kim, Junho'
'Chirik, Paul J.'

_publ_section_title
;
 Cobalt-Catalyzed C(sp2)--C(sp3) Suzuki--Miyaura Cross-Coupling Enabled by
 Well-Defined Precatalysts with L,X-Type Ligands
;
_journal_name_full 'ACS Catalysis'
_journal_page_first 1905
_journal_page_last 1918
_journal_paper_doi 10.1021/acscatal.1c05586
_journal_year 2022
_chemical_formula_sum 'C78 H130 Cl2 Co2 N8 O8'
_chemical_formula_weight 1496.65
_space_group_crystal_system triclinic
_space_group_IT_number 2
_space_group_name_Hall '-P 1'
_space_group_name_H-M_alt 'P -1'
_atom_sites_solution_hydrogens mixed
_audit_creation_method SHELXL-2018/3
_audit_update_record
;
2021-03-14 # Formatted by publCIF

;
_cell_angle_alpha 99.113(2)
_cell_angle_beta 96.967(2)
_cell_angle_gamma 107.686(2)
_cell_formula_units_Z 1
_cell_length_a 9.1336(4)
_cell_length_b 12.9774(5)
_cell_length_c 18.9147(7)
_cell_measurement_reflns_used 9464
_cell_measurement_temperature 100(2)
_cell_measurement_theta_max 28.71
_cell_measurement_theta_min 2.38
_cell_volume 2074.56(15)
_computing_cell_refinement 'Bruker SAINT'
_computing_data_collection 'Bruker APEX2'
_computing_data_reduction 'Bruker SAINT'
_computing_molecular_graphics 'Bruker SHELXTL'
_computing_publication_material 'Bruker SHELXTL'
_computing_structure_refinement 'SHELXL-2014 (Sheldrick 2014)'
_computing_structure_solution 'SHELXS-97 (Sheldrick 2008)'
_diffrn_ambient_temperature 100(2)
_diffrn_measured_fraction_theta_full 0.999
_diffrn_measured_fraction_theta_max 0.997
_diffrn_measurement_device_type 'Bruker APEX-II CCD'
_diffrn_measurement_method '\f and \w scans'
_diffrn_radiation_type MoK\a
_diffrn_radiation_wavelength 0.71073
_diffrn_reflns_av_R_equivalents 0.0559
_diffrn_reflns_av_unetI/netI 0.0280
_diffrn_reflns_Laue_measured_fraction_full 0.999
_diffrn_reflns_Laue_measured_fraction_max 0.997
_diffrn_reflns_limit_h_max 12
_diffrn_reflns_limit_h_min -12
_diffrn_reflns_limit_k_max 17
_diffrn_reflns_limit_k_min -17
_diffrn_reflns_limit_l_max 25
_diffrn_reflns_limit_l_min -25
_diffrn_reflns_number 117224
_diffrn_reflns_point_group_measured_fraction_full 0.999
_diffrn_reflns_point_group_measured_fraction_max 0.997
_diffrn_reflns_theta_full 25.242
_diffrn_reflns_theta_max 28.770
_diffrn_reflns_theta_min 2.379
_exptl_absorpt_coefficient_mu 0.519
_exptl_absorpt_correction_T_max 0.7458
_exptl_absorpt_correction_T_min 0.6900
_exptl_absorpt_correction_type multi-scan
_exptl_absorpt_process_details 'TWINABS BRUKER AXS'
_exptl_crystal_colour red
_exptl_crystal_density_diffrn 1.198
_exptl_crystal_description block
_exptl_crystal_F_000 806
_exptl_crystal_size_max 0.207
_exptl_crystal_size_mid 0.203
_exptl_crystal_size_min 0.096
_refine_diff_density_max 0.454
_refine_diff_density_min -0.440
_refine_diff_density_rms 0.058
_refine_ls_extinction_method none
_refine_ls_goodness_of_fit_ref 1.091
_refine_ls_hydrogen_treatment mixed
_refine_ls_matrix_type full
_refine_ls_number_parameters 626
_refine_ls_number_reflns 10787
_refine_ls_number_restraints 0
_refine_ls_restrained_S_all 1.091
_refine_ls_R_factor_all 0.0570
_refine_ls_R_factor_gt 0.0423
_refine_ls_shift/su_max 0.001
_refine_ls_shift/su_mean 0.000
_refine_ls_structure_factor_coef Fsqd
_refine_ls_weighting_details 'w=1/[\s^2^(Fo^2^)+(0.0283P)^2^+1.8718P] where P=(Fo^2^+2Fc^2^)/3'
_refine_ls_weighting_scheme calc
_refine_ls_wR_factor_gt 0.0900
_refine_ls_wR_factor_ref 0.0969
_reflns_Friedel_coverage 0.000
_reflns_number_gt 9010
_reflns_number_total 10787
_reflns_threshold_expression 'I > 2\s(I)'
_cod_data_source_file cs1c05586_si_002.cif
_cod_data_source_block rm2
_cod_database_code 4519284
_publcif_datablock.id {0b3e8a46-f216-455e-9daf-a21e5d4eebd6}

_shelx_shelxl_version_number 2018/3
_shelx_space_group_comment
;
The symmetry employed for this shelxl refinement is uniquely defined
by the following loop, which should always be used as a source of
symmetry information in preference to the above space-group names.
They are only intended as comments.
;
_publcif_info_exptl_table_max_cols 4
_publcif_info_exptl_table_use_headnotes n
_publcif_funding_html
;
;

loop_
_space_group_symop_operation_xyz
'x, y, z'
'-x, -y, -z'

loop_
_atom_site_label
_atom_site_type_symbol
_atom_site_fract_x
_atom_site_fract_y
_atom_site_fract_z
_atom_site_U_iso_or_equiv
_atom_site_adp_type
_atom_site_occupancy
_atom_site_site_symmetry_order
_atom_site_calc_flag
_atom_site_refinement_flags_posn
_atom_site_refinement_flags_adp
_atom_site_refinement_flags_occupancy
_atom_site_disorder_assembly
_atom_site_disorder_group
C1 C 0.35382(19) 0.51681(14) 0.74736(9) 0.0179(3) Uani 1 1 d . . . . .
C2 C 0.4382(2) 0.60878(14) 0.80282(9) 0.0204(3) Uani 1 1 d . . . . .
C3 C 0.3918(2) 0.70261(15) 0.80661(11) 0.0260(4) Uani 1 1 d . . . . .
H3 H 0.443950 0.764474 0.843343 0.031 Uiso 1 1 calc R U . . .
C4 C 0.2697(2) 0.70469(16) 0.75661(11) 0.0276(4) Uani 1 1 d . . . . .
H4 H 0.240762 0.767851 0.759939 0.033 Uiso 1 1 calc R U . . .
C5 C 0.1904(2) 0.61380(15) 0.70179(10) 0.0242(4) Uani 1 1 d . . . . .
H5 H 0.108808 0.616602 0.668419 0.029 Uiso 1 1 calc R U . . .
C6 C 0.23055(19) 0.51802(14) 0.69564(9) 0.0196(3) Uani 1 1 d . . . . .
C7 C 0.5735(2) 0.60949(15) 0.85844(10) 0.0247(4) Uani 1 1 d . . . . .
H7 H 0.600076 0.542955 0.842153 0.030 Uiso 1 1 calc R U . . .
C8 C 0.5247(3) 0.60344(19) 0.93276(11) 0.0322(4) Uani 1 1 d . . . . .
C9 C 0.7189(2) 0.70955(18) 0.86368(12) 0.0309(4) Uani 1 1 d . . . . .
C10 C 0.1413(2) 0.41674(15) 0.63650(10) 0.0212(3) Uani 1 1 d . . . . .
H10 H 0.215126 0.379444 0.622434 0.025 Uiso 1 1 calc R U . . .
C11 C 0.0132(2) 0.33549(16) 0.66496(11) 0.0241(4) Uani 1 1 d . . . . .
C12 C 0.0689(2) 0.44611(19) 0.56838(11) 0.0288(4) Uani 1 1 d . . . . .
C13 C 0.34207(19) 0.35166(14) 0.78473(9) 0.0165(3) Uani 1 1 d . . . . .
H13 H 0.275304 0.371729 0.813360 0.020 Uiso 1 1 calc R U . . .
C14 C 0.37178(19) 0.25096(14) 0.79281(9) 0.0165(3) Uani 1 1 d . . . . .
C15 C 0.47832(19) 0.20963(14) 0.75814(9) 0.0167(3) Uani 1 1 d . . . . .
C16 C 0.5032(2) 0.11203(14) 0.77639(9) 0.0181(3) Uani 1 1 d . . . . .
C17 C 0.4163(2) 0.06084(15) 0.82393(9) 0.0215(3) Uani 1 1 d . . . . .
H17 H 0.431297 -0.002995 0.834902 0.026 Uiso 1 1 calc R U . . .
C18 C 0.3065(2) 0.09897(15) 0.85681(10) 0.0221(4) Uani 1 1 d . . . . .
C19 C 0.2890(2) 0.19485(14) 0.84136(9) 0.0195(3) Uani 1 1 d . . . . .
H19 H 0.220481 0.223709 0.863578 0.023 Uiso 1 1 calc R U . . .
C20 C 0.2145(2) 0.03834(17) 0.90912(11) 0.0301(4) Uani 1 1 d . . . . .
C24 C 0.6240(2) 0.06759(14) 0.74388(9) 0.0203(3) Uani 1 1 d . . . . .
C25 C 0.6390(2) -0.03301(17) 0.77302(11) 0.0265(4) Uani 1 1 d . . . . .
C26 C 0.5741(3) 0.03144(18) 0.66074(11) 0.0288(4) Uani 1 1 d . . . . .
C27 C 0.7861(2) 0.15668(17) 0.76366(12) 0.0268(4) Uani 1 1 d . . . . .
C28 C 0.5079(2) 0.32296(15) 0.52268(10) 0.0217(3) Uani 1 1 d . . . . .
C29 C 0.6454(3) 0.2844(2) 0.53197(14) 0.0377(5) Uani 1 1 d . . . . .
C30 C 0.2972(3) 0.3558(3) 0.45180(13) 0.0430(6) Uani 1 1 d . . . . .
C31 C 0.4816(3) 0.2843(2) 0.38906(12) 0.0418(5) Uani 1 1 d . . . . .
C32 C 0.0053(2) 0.40117(18) 0.91235(11) 0.0327(4) Uani 1 1 d . . . . .
C33 C 0.0169(3) 0.4907(2) 0.87011(14) 0.0404(5) Uani 1 1 d . . . . .
C34 C -0.1486(3) 0.2698(2) 0.97510(14) 0.0453(6) Uani 1 1 d . . . . .
C35 C -0.2663(3) 0.3915(3) 0.91760(15) 0.0471(6) Uani 1 1 d . . . . .
C36 C 0.8758(2) 0.08622(19) 0.40647(12) 0.0342(5) Uani 1 1 d . . . . .
C37 C 0.9412(3) 0.0831(3) 0.33671(13) 0.0435(6) Uani 1 1 d . . . . .
C38 C 0.7622(3) -0.0082(2) 0.49696(13) 0.0414(5) Uani 1 1 d . . . . .
C39 C 0.8377(3) -0.1139(2) 0.39697(14) 0.0417(5) Uani 1 1 d . . . . .
Cl1 Cl 0.77463(5) 0.53195(4) 0.70437(3) 0.02696(10) Uani 1 1 d . . . . .
Co1 Co 0.55141(3) 0.39133(2) 0.68258(2) 0.01758(6) Uani 1 1 d . . . . .
N1 N 0.39704(16) 0.41780(12) 0.74242(7) 0.0169(3) Uani 1 1 d . . . . .
N2 N 0.4346(2) 0.31955(14) 0.45735(8) 0.0271(3) Uani 1 1 d . . . . .
N3 N -0.1305(2) 0.35757(16) 0.93432(10) 0.0344(4) Uani 1 1 d . . . . .
N4 N 0.8340(2) -0.00729(15) 0.43255(9) 0.0315(4) Uani 1 1 d . . . . .
O1 O 0.55419(14) 0.25753(10) 0.71087(7) 0.0204(2) Uani 1 1 d . . . . .
O2 O 0.45837(15) 0.35900(11) 0.57758(7) 0.0249(3) Uani 1 1 d . . . . .
O3 O 0.11876(18) 0.36899(15) 0.92634(9) 0.0431(4) Uani 1 1 d . . . . .
O4 O 0.8619(2) 0.17225(15) 0.43779(11) 0.0557(5) Uani 1 1 d . . . . .
C21 C 0.1247(6) -0.0757(3) 0.8759(2) 0.0492(12) Uani 0.691(4) 1 d . . P A 1
H21A H 0.048498 -0.077978 0.835440 0.074 Uiso 0.691(4) 1 calc R U P A 1
H21B H 0.072787 -0.111177 0.911071 0.074 Uiso 0.691(4) 1 calc R U P A 1
H21C H 0.193498 -0.113449 0.859069 0.074 Uiso 0.691(4) 1 calc R U P A 1
C22 C 0.3397(5) 0.0420(3) 0.97748(18) 0.0426(9) Uani 0.691(4) 1 d . . P A 1
H22A H 0.286168 0.007332 1.012588 0.064 Uiso 0.691(4) 1 calc R U P A 1
H22B H 0.399805 0.117442 0.999328 0.064 Uiso 0.691(4) 1 calc R U P A 1
H22C H 0.408041 0.003298 0.961459 0.064 Uiso 0.691(4) 1 calc R U P A 1
C23 C 0.1122(4) 0.1022(3) 0.94234(18) 0.0370(8) Uani 0.691(4) 1 d . . P A 1
H23A H 0.032130 0.102785 0.904671 0.056 Uiso 0.691(4) 1 calc R U P A 1
H23B H 0.176335 0.176809 0.964309 0.056 Uiso 0.691(4) 1 calc R U P A 1
H23C H 0.064963 0.066643 0.978615 0.056 Uiso 0.691(4) 1 calc R U P A 1
C21A C 0.2211(10) -0.0852(6) 0.9038(4) 0.0353(18) Uani 0.309(4) 1 d . . P A 2
H21D H 0.327135 -0.081991 0.918167 0.053 Uiso 0.309(4) 1 calc R U P A 2
H21E H 0.182496 -0.125901 0.854550 0.053 Uiso 0.309(4) 1 calc R U P A 2
H21F H 0.157679 -0.121324 0.935410 0.053 Uiso 0.309(4) 1 calc R U P A 2
C22A C 0.2534(8) 0.0983(6) 0.9787(3) 0.0308(17) Uani 0.309(4) 1 d . . P A 2
H22D H 0.361852 0.111970 0.996790 0.046 Uiso 0.309(4) 1 calc R U P A 2
H22E H 0.190794 0.057749 1.008854 0.046 Uiso 0.309(4) 1 calc R U P A 2
H22F H 0.235038 0.167438 0.979358 0.046 Uiso 0.309(4) 1 calc R U P A 2
C23A C 0.0284(7) 0.0094(6) 0.8747(4) 0.0303(16) Uani 0.309(4) 1 d . . P A 2
H23D H -0.035066 -0.030660 0.904836 0.045 Uiso 0.309(4) 1 calc R U P A 2
H23E H 0.005444 -0.034753 0.826458 0.045 Uiso 0.309(4) 1 calc R U P A 2
H23F H 0.006585 0.076908 0.872926 0.045 Uiso 0.309(4) 1 calc R U P A 2
H8A H 0.611(3) 0.608(2) 0.9680(15) 0.045 Uiso 1 1 d . U . . .
H8B H 0.433(3) 0.537(2) 0.9311(14) 0.045 Uiso 1 1 d . U . . .
H8C H 0.489(3) 0.667(2) 0.9493(14) 0.045 Uiso 1 1 d . U . . .
H9A H 0.806(3) 0.707(2) 0.8976(14) 0.045 Uiso 1 1 d . U . . .
H9B H 0.703(3) 0.776(2) 0.8823(14) 0.045 Uiso 1 1 d . U . . .
H9C H 0.752(3) 0.713(2) 0.8171(15) 0.045 Uiso 1 1 d . U . . .
H11A H -0.043(3) 0.271(2) 0.6277(15) 0.045 Uiso 1 1 d . U . . .
H11B H -0.063(3) 0.369(2) 0.6803(14) 0.045 Uiso 1 1 d . U . . .
H11C H 0.055(3) 0.311(2) 0.7048(14) 0.045 Uiso 1 1 d . U . . .
H12A H 0.025(3) 0.381(2) 0.5313(15) 0.045 Uiso 1 1 d . U . . .
H12B H 0.150(3) 0.501(2) 0.5490(14) 0.045 Uiso 1 1 d . U . . .
H12C H -0.016(3) 0.476(2) 0.5785(14) 0.045 Uiso 1 1 d . U . . .
H25A H 0.721(3) -0.057(2) 0.7530(14) 0.045 Uiso 1 1 d . U . . .
H25B H 0.541(3) -0.094(2) 0.7610(14) 0.045 Uiso 1 1 d . U . . .
H25C H 0.668(3) -0.016(2) 0.8251(15) 0.045 Uiso 1 1 d . U . . .
H26A H 0.566(3) 0.091(2) 0.6394(14) 0.045 Uiso 1 1 d . U . . .
H26B H 0.470(3) -0.029(2) 0.6469(14) 0.045 Uiso 1 1 d . U . . .
H26C H 0.651(3) 0.001(2) 0.6416(14) 0.045 Uiso 1 1 d . U . . .
H27A H 0.787(3) 0.223(2) 0.7468(14) 0.045 Uiso 1 1 d . U . . .
H27B H 0.862(3) 0.128(2) 0.7420(14) 0.045 Uiso 1 1 d . U . . .
H27C H 0.825(3) 0.177(2) 0.8147(15) 0.045 Uiso 1 1 d . U . . .
H29A H 0.623(3) 0.213(2) 0.5009(15) 0.045 Uiso 1 1 d . U . . .
H29B H 0.665(3) 0.272(2) 0.5787(15) 0.045 Uiso 1 1 d . U . . .
H29C H 0.730(3) 0.326(2) 0.5200(14) 0.045 Uiso 1 1 d . U . . .
H30A H 0.274(3) 0.361(2) 0.4055(15) 0.045 Uiso 1 1 d . U . . .
H30B H 0.323(3) 0.430(2) 0.4874(15) 0.045 Uiso 1 1 d . U . . .
H30C H 0.217(3) 0.303(2) 0.4643(14) 0.045 Uiso 1 1 d . U . . .
H31A H 0.501(3) 0.341(2) 0.3617(14) 0.045 Uiso 1 1 d . U . . .
H31B H 0.401(3) 0.222(2) 0.3614(15) 0.045 Uiso 1 1 d . U . . .
H31C H 0.574(3) 0.262(2) 0.3968(14) 0.045 Uiso 1 1 d . U . . .
H33A H -0.023(3) 0.546(2) 0.8917(14) 0.045 Uiso 1 1 d . U . . .
H33B H -0.044(3) 0.464(2) 0.8247(15) 0.045 Uiso 1 1 d . U . . .
H33C H 0.122(3) 0.520(2) 0.8668(14) 0.045 Uiso 1 1 d . U . . .
H34A H -0.187(3) 0.291(2) 1.0206(15) 0.045 Uiso 1 1 d . U . . .
H34B H -0.053(3) 0.259(2) 0.9875(14) 0.045 Uiso 1 1 d . U . . .
H34C H -0.226(3) 0.202(2) 0.9467(15) 0.045 Uiso 1 1 d . U . . .
H35A H -0.357(3) 0.330(2) 0.9149(14) 0.045 Uiso 1 1 d . U . . .
H35B H -0.271(3) 0.409(2) 0.8701(15) 0.045 Uiso 1 1 d . U . . .
H35C H -0.264(3) 0.452(2) 0.9526(15) 0.045 Uiso 1 1 d . U . . .
H37A H 1.035(3) 0.060(2) 0.3407(14) 0.045 Uiso 1 1 d . U . . .
H37B H 0.971(3) 0.158(2) 0.3283(14) 0.045 Uiso 1 1 d . U . . .
H37C H 0.865(3) 0.030(2) 0.2968(15) 0.045 Uiso 1 1 d . U . . .
H38A H 0.802(3) -0.050(2) 0.5296(14) 0.045 Uiso 1 1 d . U . . .
H38B H 0.650(3) -0.045(2) 0.4847(14) 0.045 Uiso 1 1 d . U . . .
H38C H 0.786(3) 0.065(2) 0.5224(15) 0.045 Uiso 1 1 d . U . . .
H39A H 0.897(3) -0.144(2) 0.4307(15) 0.045 Uiso 1 1 d . U . . .
H39B H 0.888(3) -0.106(2) 0.3578(15) 0.045 Uiso 1 1 d . U . . .
H39C H 0.731(3) -0.167(2) 0.3803(14) 0.045 Uiso 1 1 d . U . . .

loop_
_atom_site_aniso_label
_atom_site_aniso_U_11
_atom_site_aniso_U_22
_atom_site_aniso_U_33
_atom_site_aniso_U_23
_atom_site_aniso_U_13
_atom_site_aniso_U_12
C1 0.0185(8) 0.0176(8) 0.0215(8) 0.0084(6) 0.0086(6) 0.0075(6)
C2 0.0222(8) 0.0196(8) 0.0205(8) 0.0062(7) 0.0067(7) 0.0062(7)
C3 0.0292(10) 0.0191(9) 0.0294(10) 0.0049(7) 0.0073(8) 0.0070(7)
C4 0.0294(10) 0.0204(9) 0.0390(11) 0.0096(8) 0.0099(8) 0.0135(8)
C5 0.0216(9) 0.0258(9) 0.0300(9) 0.0105(8) 0.0055(7) 0.0121(7)
C6 0.0171(8) 0.0213(8) 0.0222(8) 0.0076(7) 0.0066(6) 0.0062(7)
C7 0.0270(9) 0.0215(9) 0.0240(9) 0.0014(7) 0.0001(7) 0.0089(7)
C8 0.0375(12) 0.0297(11) 0.0259(10) 0.0082(8) 0.0024(9) 0.0060(9)
C9 0.0262(10) 0.0320(11) 0.0294(10) 0.0012(9) 0.0030(8) 0.0057(8)
C10 0.0175(8) 0.0252(9) 0.0226(8) 0.0057(7) 0.0036(6) 0.0089(7)
C11 0.0188(8) 0.0243(9) 0.0282(9) 0.0059(8) 0.0034(7) 0.0057(7)
C12 0.0284(10) 0.0351(11) 0.0242(9) 0.0083(8) 0.0007(8) 0.0130(9)
C13 0.0158(7) 0.0195(8) 0.0149(7) 0.0030(6) 0.0043(6) 0.0065(6)
C14 0.0175(8) 0.0173(8) 0.0151(7) 0.0045(6) 0.0035(6) 0.0056(6)
C15 0.0171(8) 0.0186(8) 0.0146(7) 0.0052(6) 0.0038(6) 0.0050(6)
C16 0.0192(8) 0.0189(8) 0.0177(8) 0.0055(6) 0.0053(6) 0.0069(6)
C17 0.0267(9) 0.0204(8) 0.0210(8) 0.0092(7) 0.0074(7) 0.0094(7)
C18 0.0235(9) 0.0242(9) 0.0212(8) 0.0100(7) 0.0088(7) 0.0069(7)
C19 0.0183(8) 0.0226(8) 0.0192(8) 0.0052(7) 0.0066(6) 0.0072(7)
C20 0.0396(11) 0.0276(10) 0.0353(11) 0.0188(9) 0.0234(9) 0.0160(9)
C24 0.0247(9) 0.0194(8) 0.0213(8) 0.0068(7) 0.0086(7) 0.0107(7)
C25 0.0318(10) 0.0240(9) 0.0305(10) 0.0105(8) 0.0124(8) 0.0141(8)
C26 0.0398(12) 0.0298(10) 0.0229(9) 0.0050(8) 0.0103(8) 0.0186(9)
C27 0.0246(9) 0.0252(10) 0.0361(11) 0.0101(8) 0.0122(8) 0.0116(8)
C28 0.0219(8) 0.0214(8) 0.0222(8) 0.0068(7) 0.0071(7) 0.0053(7)
C29 0.0300(11) 0.0501(14) 0.0406(13) 0.0087(11) 0.0127(10) 0.0217(10)
C30 0.0447(14) 0.0659(17) 0.0266(11) 0.0176(11) 0.0015(10) 0.0279(13)
C31 0.0567(16) 0.0419(13) 0.0222(10) 0.0010(9) 0.0146(10) 0.0097(12)
C32 0.0326(11) 0.0368(11) 0.0249(10) -0.0039(8) 0.0017(8) 0.0125(9)
C33 0.0451(14) 0.0411(13) 0.0380(12) 0.0065(10) 0.0083(11) 0.0190(11)
C34 0.0508(15) 0.0532(16) 0.0351(13) 0.0129(11) 0.0130(11) 0.0179(13)
C35 0.0296(12) 0.0656(18) 0.0442(14) -0.0043(13) -0.0027(10) 0.0244(12)
C36 0.0307(11) 0.0385(12) 0.0320(11) 0.0009(9) 0.0064(8) 0.0123(9)
C37 0.0440(14) 0.0561(16) 0.0317(12) 0.0083(11) 0.0102(10) 0.0175(12)
C38 0.0340(12) 0.0568(16) 0.0324(12) 0.0081(11) 0.0091(9) 0.0130(11)
C39 0.0413(13) 0.0361(12) 0.0391(13) -0.0043(10) -0.0017(10) 0.0098(11)
Cl1 0.0213(2) 0.0269(2) 0.0340(2) 0.00982(19) 0.00977(18) 0.00618(17)
Co1 0.01863(12) 0.02095(12) 0.01752(11) 0.00875(9) 0.00679(8) 0.00904(9)
N1 0.0170(7) 0.0183(7) 0.0173(7) 0.0053(5) 0.0039(5) 0.0072(5)
N2 0.0317(9) 0.0303(9) 0.0190(7) 0.0057(6) 0.0070(6) 0.0086(7)
N3 0.0307(9) 0.0438(11) 0.0289(9) 0.0010(8) 0.0026(7) 0.0166(8)
N4 0.0291(9) 0.0357(10) 0.0273(8) 0.0001(7) 0.0047(7) 0.0105(7)
O1 0.0255(6) 0.0215(6) 0.0212(6) 0.0108(5) 0.0124(5) 0.0114(5)
O2 0.0267(7) 0.0358(7) 0.0177(6) 0.0086(5) 0.0071(5) 0.0156(6)
O3 0.0309(8) 0.0551(10) 0.0493(10) 0.0092(8) 0.0067(7) 0.0238(8)
O4 0.0705(13) 0.0407(10) 0.0620(12) 0.0042(9) 0.0284(10) 0.0238(9)
C21 0.072(3) 0.0228(16) 0.047(2) 0.0051(15) 0.038(2) -0.0011(17)
C22 0.069(2) 0.0430(19) 0.0309(16) 0.0214(15) 0.0229(16) 0.0276(18)
C23 0.049(2) 0.0319(16) 0.0409(18) 0.0176(14) 0.0322(15) 0.0140(14)
C21A 0.049(5) 0.031(4) 0.043(4) 0.025(3) 0.028(4) 0.022(3)
C22A 0.035(4) 0.031(3) 0.018(3) 0.005(2) 0.008(2) -0.002(3)
C23A 0.020(3) 0.042(4) 0.031(3) 0.021(3) 0.010(2) 0.005(3)

loop_
_atom_type_symbol
_atom_type_description
_atom_type_scat_dispersion_real
_atom_type_scat_dispersion_imag
_atom_type_scat_source
C C 0.0033 0.0016 'International Tables Vol C Tables 4.2.6.8 and 6.1.1.4'
H H 0.0000 0.0000 'International Tables Vol C Tables 4.2.6.8 and 6.1.1.4'
Cl Cl 0.1484 0.1585 'International Tables Vol C Tables 4.2.6.8 and 6.1.1.4'
Co Co 0.3494 0.9721 'International Tables Vol C Tables 4.2.6.8 and 6.1.1.4'
N N 0.0061 0.0033 'International Tables Vol C Tables 4.2.6.8 and 6.1.1.4'
O O 0.0106 0.0060 'International Tables Vol C Tables 4.2.6.8 and 6.1.1.4'

loop_
_geom_angle_atom_site_label_1
_geom_angle_atom_site_label_2
_geom_angle_atom_site_label_3
_geom_angle
_geom_angle_site_symmetry_1
_geom_angle_site_symmetry_3
_geom_angle_publ_flag
C2 C1 C6 122.33(16) . . ?
C2 C1 N1 118.86(15) . . ?
C6 C1 N1 118.80(15) . . ?
C3 C2 C1 117.33(16) . . ?
C3 C2 C7 119.66(16) . . ?
C1 C2 C7 123.01(15) . . ?
C4 C3 C2 121.02(18) . . ?
C4 C3 H3 119.5 . . ?
C2 C3 H3 119.5 . . ?
C5 C4 C3 120.49(17) . . ?
C5 C4 H4 119.8 . . ?
C3 C4 H4 119.8 . . ?
C4 C5 C6 121.05(17) . . ?
C4 C5 H5 119.5 . . ?
C6 C5 H5 119.5 . . ?
C5 C6 C1 117.76(16) . . ?
C5 C6 C10 121.31(16) . . ?
C1 C6 C10 120.90(15) . . ?
C2 C7 C9 111.86(16) . . ?
C2 C7 C8 110.49(16) . . ?
C9 C7 C8 111.44(16) . . ?
C2 C7 H7 107.6 . . ?
C9 C7 H7 107.6 . . ?
C8 C7 H7 107.6 . . ?
C7 C8 H8A 110.5(16) . . ?
C7 C8 H8B 112.8(15) . . ?
H8A C8 H8B 112(2) . . ?
C7 C8 H8C 109.8(15) . . ?
H8A C8 H8C 107(2) . . ?
H8B C8 H8C 105(2) . . ?
C7 C9 H9A 110.8(16) . . ?
C7 C9 H9B 111.6(16) . . ?
H9A C9 H9B 105(2) . . ?
C7 C9 H9C 112.0(16) . . ?
H9A C9 H9C 107(2) . . ?
H9B C9 H9C 110(2) . . ?
C6 C10 C12 112.56(16) . . ?
C6 C10 C11 110.84(15) . . ?
C12 C10 C11 109.53(15) . . ?
C6 C10 H10 107.9 . . ?
C12 C10 H10 107.9 . . ?
C11 C10 H10 107.9 . . ?
C10 C11 H11A 110.9(15) . . ?
C10 C11 H11B 111.3(15) . . ?
H11A C11 H11B 107(2) . . ?
C10 C11 H11C 112.0(16) . . ?
H11A C11 H11C 107(2) . . ?
H11B C11 H11C 108(2) . . ?
C10 C12 H12A 109.1(16) . . ?
C10 C12 H12B 111.3(15) . . ?
H12A C12 H12B 107(2) . . ?
C10 C12 H12C 110.8(15) . . ?
H12A C12 H12C 108(2) . . ?
H12B C12 H12C 110(2) . . ?
N1 C13 C14 127.95(15) . . ?
N1 C13 H13 116.0 . . ?
C14 C13 H13 116.0 . . ?
C19 C14 C15 120.57(15) . . ?
C19 C14 C13 114.36(15) . . ?
C15 C14 C13 125.03(15) . . ?
O1 C15 C14 122.49(15) . . ?
O1 C15 C16 119.51(15) . . ?
C14 C15 C16 118.00(14) . . ?
C17 C16 C15 117.99(15) . . ?
C17 C16 C24 121.83(15) . . ?
C15 C16 C24 120.18(14) . . ?
C16 C17 C18 124.50(16) . . ?
C16 C17 H17 117.8 . . ?
C18 C17 H17 117.8 . . ?
C19 C18 C17 116.83(15) . . ?
C19 C18 C20 121.38(16) . . ?
C17 C18 C20 121.77(16) . . ?
C18 C19 C14 122.01(16) . . ?
C18 C19 H19 119.0 . . ?
C14 C19 H19 119.0 . . ?
C22A C20 C18 112.7(3) . . ?
C21 C20 C18 112.3(2) . . ?
C21 C20 C23 112.2(3) . . ?
C18 C20 C23 111.41(17) . . ?
C21 C20 C22 109.4(3) . . ?
C18 C20 C22 106.89(19) . . ?
C23 C20 C22 104.1(2) . . ?
C22A C20 C21A 113.0(4) . . ?
C18 C20 C21A 112.3(3) . . ?
C22A C20 C23A 112.3(4) . . ?
C18 C20 C23A 105.9(2) . . ?
C21A C20 C23A 99.6(4) . . ?
C25 C24 C27 107.06(15) . . ?
C25 C24 C26 107.44(15) . . ?
C27 C24 C26 110.21(16) . . ?
C25 C24 C16 112.10(14) . . ?
C27 C24 C16 110.20(15) . . ?
C26 C24 C16 109.76(15) . . ?
C24 C25 H25A 110.0(15) . . ?
C24 C25 H25B 111.8(15) . . ?
H25A C25 H25B 109(2) . . ?
C24 C25 H25C 111.2(16) . . ?
H25A C25 H25C 107(2) . . ?
H25B C25 H25C 107(2) . . ?
C24 C26 H26A 111.4(16) . . ?
C24 C26 H26B 111.2(15) . . ?
H26A C26 H26B 107(2) . . ?
C24 C26 H26C 108.2(15) . . ?
H26A C26 H26C 111(2) . . ?
H26B C26 H26C 108(2) . . ?
C24 C27 H27A 112.2(16) . . ?
C24 C27 H27B 109.3(15) . . ?
H27A C27 H27B 109(2) . . ?
C24 C27 H27C 112.9(16) . . ?
H27A C27 H27C 108(2) . . ?
H27B C27 H27C 106(2) . . ?
O2 C28 N2 118.63(17) . . ?
O2 C28 C29 120.27(17) . . ?
N2 C28 C29 121.09(18) . . ?
C28 C29 H29A 110.2(16) . . ?
C28 C29 H29B 110.5(16) . . ?
H29A C29 H29B 104(2) . . ?
C28 C29 H29C 115.5(18) . . ?
H29A C29 H29C 104(2) . . ?
H29B C29 H29C 112(2) . . ?
N2 C30 H30A 106.7(17) . . ?
N2 C30 H30B 109.1(15) . . ?
H30A C30 H30B 112(2) . . ?
N2 C30 H30C 108.0(17) . . ?
H30A C30 H30C 111(2) . . ?
H30B C30 H30C 110(2) . . ?
N2 C31 H31A 111.0(16) . . ?
N2 C31 H31B 109.0(16) . . ?
H31A C31 H31B 109(2) . . ?
N2 C31 H31C 112.2(16) . . ?
H31A C31 H31C 109(2) . . ?
H31B C31 H31C 106(2) . . ?
O3 C32 N3 121.7(2) . . ?
O3 C32 C33 120.4(2) . . ?
N3 C32 C33 117.9(2) . . ?
C32 C33 H33A 112.6(16) . . ?
C32 C33 H33B 111.5(17) . . ?
H33A C33 H33B 103(2) . . ?
C32 C33 H33C 106.4(16) . . ?
H33A C33 H33C 112(2) . . ?
H33B C33 H33C 111(2) . . ?
N3 C34 H34A 109.2(15) . . ?
N3 C34 H34B 110.2(17) . . ?
H34A C34 H34B 109(2) . . ?
N3 C34 H34C 109.8(16) . . ?
H34A C34 H34C 108(2) . . ?
H34B C34 H34C 111(2) . . ?
N3 C35 H35A 108.1(17) . . ?
N3 C35 H35B 109.7(16) . . ?
H35A C35 H35B 106(2) . . ?
N3 C35 H35C 111.2(17) . . ?
H35A C35 H35C 111(2) . . ?
H35B C35 H35C 110(2) . . ?
O4 C36 N4 121.7(2) . . ?
O4 C36 C37 120.1(2) . . ?
N4 C36 C37 118.2(2) . . ?
C36 C37 H37A 111.9(15) . . ?
C36 C37 H37B 106.7(16) . . ?
H37A C37 H37B 108(2) . . ?
C36 C37 H37C 110.8(16) . . ?
H37A C37 H37C 106(2) . . ?
H37B C37 H37C 113(2) . . ?
N4 C38 H38A 111.1(15) . . ?
N4 C38 H38B 111.7(15) . . ?
H38A C38 H38B 105(2) . . ?
N4 C38 H38C 109.2(16) . . ?
H38A C38 H38C 109(2) . . ?
H38B C38 H38C 111(2) . . ?
N4 C39 H39A 110.3(15) . . ?
N4 C39 H39B 109.8(17) . . ?
H39A C39 H39B 107(2) . . ?
N4 C39 H39C 110.5(15) . . ?
H39A C39 H39C 109(2) . . ?
H39B C39 H39C 109(2) . . ?
O1 Co1 N1 96.12(5) . . ?
O1 Co1 O2 109.30(6) . . ?
N1 Co1 O2 109.60(5) . . ?
O1 Co1 Cl1 118.34(4) . . ?
N1 Co1 Cl1 113.62(4) . . ?
O2 Co1 Cl1 109.13(4) . . ?
C13 N1 C1 116.69(14) . . ?
C13 N1 Co1 120.81(11) . . ?
C1 N1 Co1 122.16(10) . . ?
C28 N2 C31 124.97(19) . . ?
C28 N2 C30 118.45(17) . . ?
C31 N2 C30 116.56(19) . . ?
C32 N3 C35 123.1(2) . . ?
C32 N3 C34 120.1(2) . . ?
C35 N3 C34 116.7(2) . . ?
C36 N4 C38 119.2(2) . . ?
C36 N4 C39 125.37(19) . . ?
C38 N4 C39 115.1(2) . . ?
C15 O1 Co1 127.40(11) . . ?
C28 O2 Co1 129.57(12) . . ?
C20 C21 H21A 109.5 . . ?
C20 C21 H21B 109.5 . . ?
H21A C21 H21B 109.5 . . ?
C20 C21 H21C 109.5 . . ?
H21A C21 H21C 109.5 . . ?
H21B C21 H21C 109.5 . . ?
C20 C22 H22A 109.5 . . ?
C20 C22 H22B 109.5 . . ?
H22A C22 H22B 109.5 . . ?
C20 C22 H22C 109.5 . . ?
H22A C22 H22C 109.5 . . ?
H22B C22 H22C 109.5 . . ?
C20 C23 H23A 109.5 . . ?
C20 C23 H23B 109.5 . . ?
H23A C23 H23B 109.5 . . ?
C20 C23 H23C 109.5 . . ?
H23A C23 H23C 109.5 . . ?
H23B C23 H23C 109.5 . . ?
C20 C21A H21D 109.5 . . ?
C20 C21A H21E 109.5 . . ?
H21D C21A H21E 109.5 . . ?
C20 C21A H21F 109.5 . . ?
H21D C21A H21F 109.5 . . ?
H21E C21A H21F 109.5 . . ?
C20 C22A H22D 109.5 . . ?
C20 C22A H22E 109.5 . . ?
H22D C22A H22E 109.5 . . ?
C20 C22A H22F 109.5 . . ?
H22D C22A H22F 109.5 . . ?
H22E C22A H22F 109.5 . . ?
C20 C23A H23D 109.5 . . ?
C20 C23A H23E 109.5 . . ?
H23D C23A H23E 109.5 . . ?
C20 C23A H23F 109.5 . . ?
H23D C23A H23F 109.5 . . ?
H23E C23A H23F 109.5 . . ?

loop_
_geom_bond_atom_site_label_1
_geom_bond_atom_site_label_2
_geom_bond_distance
_geom_bond_site_symmetry_2
_geom_bond_publ_flag
C1 C2 1.403(2) . ?
C1 C6 1.405(2) . ?
C1 N1 1.447(2) . ?
C2 C3 1.400(3) . ?
C2 C7 1.520(2) . ?
C3 C4 1.382(3) . ?
C3 H3 0.9300 . ?
C4 C5 1.379(3) . ?
C4 H4 0.9300 . ?
C5 C6 1.391(2) . ?
C5 H5 0.9300 . ?
C6 C10 1.518(2) . ?
C7 C9 1.529(3) . ?
C7 C8 1.532(3) . ?
C7 H7 0.9800 . ?
C8 H8A 0.94(3) . ?
C8 H8B 1.00(3) . ?
C8 H8C 1.00(3) . ?
C9 H9A 0.97(3) . ?
C9 H9B 0.94(3) . ?
C9 H9C 0.97(3) . ?
C10 C12 1.531(3) . ?
C10 C11 1.534(2) . ?
C10 H10 0.9800 . ?
C11 H11A 0.96(3) . ?
C11 H11B 0.97(3) . ?
C11 H11C 0.95(3) . ?
C12 H12A 0.95(3) . ?
C12 H12B 1.01(3) . ?
C12 H12C 0.99(3) . ?
C13 N1 1.297(2) . ?
C13 C14 1.440(2) . ?
C13 H13 0.9300 . ?
C14 C19 1.411(2) . ?
C14 C15 1.423(2) . ?
C15 O1 1.3156(19) . ?
C15 C16 1.439(2) . ?
C16 C17 1.387(2) . ?
C16 C24 1.538(2) . ?
C17 C18 1.411(2) . ?
C17 H17 0.9300 . ?
C18 C19 1.373(2) . ?
C18 C20 1.533(2) . ?
C19 H19 0.9300 . ?
C20 C22A 1.363(6) . ?
C20 C21 1.449(4) . ?
C20 C23 1.550(4) . ?
C20 C22 1.604(4) . ?
C20 C21A 1.610(7) . ?
C20 C23A 1.649(7) . ?
C24 C25 1.531(2) . ?
C24 C27 1.535(3) . ?
C24 C26 1.537(3) . ?
C25 H25A 0.99(3) . ?
C25 H25B 0.97(3) . ?
C25 H25C 0.96(3) . ?
C26 H26A 0.94(3) . ?
C26 H26B 1.00(3) . ?
C26 H26C 0.98(3) . ?
C27 H27A 0.96(3) . ?
C27 H27B 0.98(3) . ?
C27 H27C 0.95(3) . ?
C28 O2 1.261(2) . ?
C28 N2 1.319(2) . ?
C28 C29 1.488(3) . ?
C29 H29A 0.96(3) . ?
C29 H29B 0.93(3) . ?
C29 H29C 0.88(3) . ?
C30 N2 1.466(3) . ?
C30 H30A 0.89(3) . ?
C30 H30B 1.03(3) . ?
C30 H30C 0.92(3) . ?
C31 N2 1.459(3) . ?
C31 H31A 0.96(3) . ?
C31 H31B 0.94(3) . ?
C31 H31C 0.97(3) . ?
C32 O3 1.245(3) . ?
C32 N3 1.343(3) . ?
C32 C33 1.497(3) . ?
C33 H33A 0.96(3) . ?
C33 H33B 0.92(3) . ?
C33 H33C 0.93(3) . ?
C34 N3 1.454(3) . ?
C34 H34A 1.00(3) . ?
C34 H34B 0.93(3) . ?
C34 H34C 0.97(3) . ?
C35 N3 1.454(3) . ?
C35 H35A 0.95(3) . ?
C35 H35B 0.96(3) . ?
C35 H35C 0.93(3) . ?
C36 O4 1.228(3) . ?
C36 N4 1.348(3) . ?
C36 C37 1.513(3) . ?
C37 H37A 0.99(3) . ?
C37 H37B 0.97(3) . ?
C37 H37C 0.97(3) . ?
C38 N4 1.452(3) . ?
C38 H38A 0.99(3) . ?
C38 H38B 0.97(3) . ?
C38 H38C 0.94(3) . ?
C39 N4 1.452(3) . ?
C39 H39A 0.99(3) . ?
C39 H39B 0.92(3) . ?
C39 H39C 0.99(3) . ?
Cl1 Co1 2.2258(5) . ?
Co1 O1 1.9025(12) . ?
Co1 N1 1.9864(14) . ?
Co1 O2 1.9882(13) . ?
C21 H21A 0.9600 . ?
C21 H21B 0.9600 . ?
C21 H21C 0.9600 . ?
C22 H22A 0.9600 . ?
C22 H22B 0.9600 . ?
C22 H22C 0.9600 . ?
C23 H23A 0.9600 . ?
C23 H23B 0.9600 . ?
C23 H23C 0.9600 . ?
C21A H21D 0.9600 . ?
C21A H21E 0.9600 . ?
C21A H21F 0.9600 . ?
C22A H22D 0.9600 . ?
C22A H22E 0.9600 . ?
C22A H22F 0.9600 . ?
C23A H23D 0.9600 . ?
C23A H23E 0.9600 . ?
C23A H23F 0.9600 . ?

loop_
_geom_torsion_atom_site_label_1
_geom_torsion_atom_site_label_2
_geom_torsion_atom_site_label_3
_geom_torsion_atom_site_label_4
_geom_torsion
_geom_torsion_site_symmetry_1
_geom_torsion_site_symmetry_2
_geom_torsion_site_symmetry_3
_geom_torsion_site_symmetry_4
_geom_torsion_publ_flag
C6 C1 C2 C3 2.0(2) . . . . ?
N1 C1 C2 C3 -179.12(15) . . . . ?
C6 C1 C2 C7 -178.97(16) . . . . ?
N1 C1 C2 C7 -0.1(2) . . . . ?
C1 C2 C3 C4 -1.3(3) . . . . ?
C7 C2 C3 C4 179.67(17) . . . . ?
C2 C3 C4 C5 0.2(3) . . . . ?
C3 C4 C5 C6 0.3(3) . . . . ?
C4 C5 C6 C1 0.4(3) . . . . ?
C4 C5 C6 C10 178.55(17) . . . . ?
C2 C1 C6 C5 -1.6(2) . . . . ?
N1 C1 C6 C5 179.56(15) . . . . ?
C2 C1 C6 C10 -179.76(15) . . . . ?
N1 C1 C6 C10 1.4(2) . . . . ?
C3 C2 C7 C9 -52.3(2) . . . . ?
C1 C2 C7 C9 128.70(18) . . . . ?
C3 C2 C7 C8 72.5(2) . . . . ?
C1 C2 C7 C8 -106.5(2) . . . . ?
C5 C6 C10 C12 28.1(2) . . . . ?
C1 C6 C10 C12 -153.76(16) . . . . ?
C5 C6 C10 C11 -94.92(19) . . . . ?
C1 C6 C10 C11 83.19(19) . . . . ?
N1 C13 C14 C19 -177.50(17) . . . . ?
N1 C13 C14 C15 4.6(3) . . . . ?
C19 C14 C15 O1 177.88(16) . . . . ?
C13 C14 C15 O1 -4.4(3) . . . . ?
C19 C14 C15 C16 -2.4(2) . . . . ?
C13 C14 C15 C16 175.30(16) . . . . ?
O1 C15 C16 C17 -177.19(16) . . . . ?
C14 C15 C16 C17 3.1(2) . . . . ?
O1 C15 C16 C24 3.2(2) . . . . ?
C14 C15 C16 C24 -176.52(15) . . . . ?
C15 C16 C17 C18 -1.2(3) . . . . ?
C24 C16 C17 C18 178.48(17) . . . . ?
C16 C17 C18 C19 -1.6(3) . . . . ?
C16 C17 C18 C20 -179.86(18) . . . . ?
C17 C18 C19 C14 2.4(3) . . . . ?
C20 C18 C19 C14 -179.37(17) . . . . ?
C15 C14 C19 C18 -0.4(3) . . . . ?
C13 C14 C19 C18 -178.35(16) . . . . ?
C19 C18 C20 C22A -65.0(4) . . . . ?
C17 C18 C20 C22A 113.1(4) . . . . ?
C19 C18 C20 C21 124.1(3) . . . . ?
C17 C18 C20 C21 -57.7(3) . . . . ?
C19 C18 C20 C23 -2.8(3) . . . . ?
C17 C18 C20 C23 175.4(2) . . . . ?
C19 C18 C20 C22 -115.9(2) . . . . ?
C17 C18 C20 C22 62.2(3) . . . . ?
C19 C18 C20 C21A 165.9(4) . . . . ?
C17 C18 C20 C21A -15.9(4) . . . . ?
C19 C18 C20 C23A 58.1(3) . . . . ?
C17 C18 C20 C23A -123.7(3) . . . . ?
C17 C16 C24 C25 -2.6(2) . . . . ?
C15 C16 C24 C25 177.03(16) . . . . ?
C17 C16 C24 C27 -121.73(18) . . . . ?
C15 C16 C24 C27 57.9(2) . . . . ?
C17 C16 C24 C26 116.71(19) . . . . ?
C15 C16 C24 C26 -63.7(2) . . . . ?
C14 C13 N1 C1 -177.23(16) . . . . ?
C14 C13 N1 Co1 -3.9(2) . . . . ?
C2 C1 N1 C13 82.50(19) . . . . ?
C6 C1 N1 C13 -98.61(18) . . . . ?
C2 C1 N1 Co1 -90.78(16) . . . . ?
C6 C1 N1 Co1 88.11(17) . . . . ?
O2 C28 N2 C31 177.45(19) . . . . ?
C29 C28 N2 C31 -3.1(3) . . . . ?
O2 C28 N2 C30 -1.2(3) . . . . ?
C29 C28 N2 C30 178.3(2) . . . . ?
O3 C32 N3 C35 -178.6(2) . . . . ?
C33 C32 N3 C35 1.4(3) . . . . ?
O3 C32 N3 C34 -0.5(3) . . . . ?
C33 C32 N3 C34 179.6(2) . . . . ?
O4 C36 N4 C38 3.7(3) . . . . ?
C37 C36 N4 C38 -176.3(2) . . . . ?
O4 C36 N4 C39 176.1(2) . . . . ?
C37 C36 N4 C39 -3.9(3) . . . . ?
C14 C15 O1 Co1 3.9(2) . . . . ?
C16 C15 O1 Co1 -175.74(12) . . . . ?
N2 C28 O2 Co1 -172.47(12) . . . . ?
C29 C28 O2 Co1 8.0(3) . . . . ?

loop_
_publcif_info_tables.block_id
_publcif_info_tables.reference_item
{0b3e8a46-f216-455e-9daf-a21e5d4eebd6} '_publcif_info_datablock.publ_exptl'

loop_
_publcif_info_cif.paper_type
EE

loop_
_publcif_info_datablock.id
_publcif_info_datablock.publ_exptl
_publcif_info_datablock.publ_geom
_publcif_info_datablock.structure
{0b3e8a46-f216-455e-9daf-a21e5d4eebd6} y y y

loop_
_publcif_info_exptl_table_extra_item
sin_theta_over_lambda_max

loop_
_publcif_info_exptl_table_header_item
?
